data_7049665
loop_
_publ_author_name
'Miles-Hobbs, Alexandra M.'
'Hunt, Eliza'
'Pringle, Paul. G.'
'Sparkes, Hazel A.'

_publ_section_title
;
 Ring size effects in cyclic fluorophosphites: ligands that span the
 bonding space between phosphites and PF3
;
_journal_name_full 'Dalton Transactions'
_journal_paper_doi 10.1039/C9DT00893D
_journal_year 2019
_chemical_formula_moiety 'C30 H20 F2 Mo O8 P2'
_chemical_formula_sum 'C30 H20 F2 Mo O8 P2'
_chemical_formula_weight 704.34
_space_group_crystal_system triclinic
_space_group_IT_number 2
_space_group_name_Hall '-P 1'
_space_group_name_H-M_alt 'P -1'
_symmetry_space_group_name_Hall '-P 1'
_symmetry_space_group_name_H-M 'P -1'
_atom_sites_solution_hydrogens geom
_atom_sites_solution_primary dual
_audit_creation_date 2018-10-01
_audit_creation_method
;
Olex2 1.2
(compiled 2018.05.29 svn.r3508 for OlexSys, GUI svn.r5506)
;
_audit_update_record
;
2019-02-19 deposited with the CCDC.    2019-04-02 downloaded from the CCDC.
;
_cell_angle_alpha 104.240(2)
_cell_angle_beta 98.951(3)
_cell_angle_gamma 100.618(3)
_cell_formula_units_Z 2
_cell_length_a 9.0915(3)
_cell_length_b 12.3578(5)
_cell_length_c 13.8479(5)
_cell_measurement_reflns_used 5795
_cell_measurement_temperature 100(2)
_cell_measurement_theta_max 27.317
_cell_measurement_theta_min 2.332
_cell_volume 1448.86(10)
_computing_cell_refinement 'SAINT V8.38A (Bruker, 2016)'
_computing_data_collection 'Bruker Apex suite'
_computing_data_reduction 'SAINT V8.38A (Bruker, 2016)'
_computing_molecular_graphics 'Olex2 (Dolomanov et al., 2009)'
_computing_publication_material 'Olex2 (Dolomanov et al., 2009)'
_computing_structure_refinement 'ShelXL (Sheldrick, 2015)'
_computing_structure_solution 'ShelXT (Sheldrick, 2015)'
_diffrn_ambient_temperature 100(2)
_diffrn_detector 'Bruker area detector'
_diffrn_detector_type 'CCD area detector'
_diffrn_measured_fraction_theta_full 0.999
_diffrn_measured_fraction_theta_max 0.998
_diffrn_measurement_device 'Bruker Apex II kappa CCD area detector'
_diffrn_measurement_device_type 'Bruker APEX-II CCD'
_diffrn_measurement_method '\f and \w scans'
_diffrn_radiation_monochromator graphite
_diffrn_radiation_type MoK\a
_diffrn_radiation_wavelength 0.71073
_diffrn_reflns_av_R_equivalents 0.0525
_diffrn_reflns_av_unetI/netI 0.0495
_diffrn_reflns_Laue_measured_fraction_full 0.999
_diffrn_reflns_Laue_measured_fraction_max 0.998
_diffrn_reflns_limit_h_max 11
_diffrn_reflns_limit_h_min -11
_diffrn_reflns_limit_k_max 16
_diffrn_reflns_limit_k_min -16
_diffrn_reflns_limit_l_max 18
_diffrn_reflns_limit_l_min -18
_diffrn_reflns_number 26861
_diffrn_reflns_point_group_measured_fraction_full 0.999
_diffrn_reflns_point_group_measured_fraction_max 0.998
_diffrn_reflns_theta_full 25.242
_diffrn_reflns_theta_max 27.990
_diffrn_reflns_theta_min 2.332
_diffrn_source 'fine-focus sealed tube'
_diffrn_standards_number 0
_exptl_absorpt_coefficient_mu 0.627
_exptl_absorpt_correction_T_max 0.7456
_exptl_absorpt_correction_T_min 0.5755
_exptl_absorpt_correction_type multi-scan
_exptl_absorpt_process_details
'SADABS-2016/2 (Bruker,2016/2) was used for absorption correction. wR2(int) was 0.0790 before and 0.0528 after correction. The Ratio of minimum to maximum transmission is 0.7719. The \l/2 correction factor is Not present.'
_exptl_crystal_colour colourless
_exptl_crystal_colour_primary colourless
_exptl_crystal_density_diffrn 1.614
_exptl_crystal_description plate
_exptl_crystal_F_000 708
_exptl_crystal_size_max 0.256
_exptl_crystal_size_mid 0.231
_exptl_crystal_size_min 0.15
_refine_diff_density_max 0.468
_refine_diff_density_min -0.514
_refine_diff_density_rms 0.079
_refine_ls_extinction_method none
_refine_ls_goodness_of_fit_ref 1.014
_refine_ls_hydrogen_treatment constr
_refine_ls_matrix_type full
_refine_ls_number_parameters 388
_refine_ls_number_reflns 6977
_refine_ls_number_restraints 0
_refine_ls_restrained_S_all 1.014
_refine_ls_R_factor_all 0.0484
_refine_ls_R_factor_gt 0.0342
_refine_ls_shift/su_max 0.001
_refine_ls_shift/su_mean 0.000
_refine_ls_structure_factor_coef Fsqd
_refine_ls_weighting_details 'w=1/[\s^2^(Fo^2^)+(0.0249P)^2^+0.6814P] where P=(Fo^2^+2Fc^2^)/3'
_refine_ls_weighting_scheme calc
_refine_ls_wR_factor_gt 0.0668
_refine_ls_wR_factor_ref 0.0719
_reflns_Friedel_coverage 0.000
_reflns_number_gt 5693
_reflns_number_total 6977
_reflns_threshold_expression 'I > 2\s(I)'
_cod_data_source_file c9dt00893d2.cif
_cod_data_source_block 3d
_cod_original_cell_volume 1448.86(9)
_cod_database_code 7049665
_shelx_shelxl_version_number 2017/1
_shelx_space_group_comment
;
The symmetry employed for this shelxl refinement is uniquely defined
by the following loop, which should always be used as a source of
symmetry information in preference to the above space-group names.
They are only intended as comments.
;
_olex2_refinement_description
;
1. Fixed Uiso
 At 1.2 times of:
  All C(H) groups, All C(H,H) groups
2.a Secondary CH2 refined with riding coordinates:
 C20(H20A,H20B), C7(H7A,H7B)
2.b Aromatic/amide H refined with riding coordinates:
 C12(H12), C5(H5), C9(H9), C2(H2), C15(H15), C11(H11), C25(H25), C22(H22),
 C18(H18), C23(H23), C10(H10), C24(H24), C3(H3), C16(H16), C4(H4), C17(H17)
;
_olex2_submission_special_instructions 'No special instructions were received'

loop_
_space_group_symop_operation_xyz
'x, y, z'
'-x, -y, -z'

loop_
_atom_site_label
_atom_site_type_symbol
_atom_site_fract_x
_atom_site_fract_y
_atom_site_fract_z
_atom_site_U_iso_or_equiv
_atom_site_adp_type
_atom_site_occupancy
_atom_site_site_symmetry_order
_atom_site_calc_flag
_atom_site_refinement_flags_posn
Mo1 Mo 0.22459(2) 0.40434(2) 0.13470(2) 0.01662(6) Uani 1 1 d .
P2 P 0.27476(7) 0.23631(5) 0.17760(5) 0.01910(13) Uani 1 1 d .
P1 P 0.26168(7) 0.49563(5) 0.31409(4) 0.01780(13) Uani 1 1 d .
F2 F 0.39672(15) 0.25380(12) 0.27752(10) 0.0247(3) Uani 1 1 d .
F1 F 0.17231(15) 0.42433(12) 0.37561(10) 0.0265(3) Uani 1 1 d .
O2 O 0.42159(17) 0.52955(14) 0.39407(11) 0.0191(3) Uani 1 1 d .
O1 O 0.19891(18) 0.61026(14) 0.34253(12) 0.0221(4) Uani 1 1 d .
O3 O 0.34129(19) 0.15240(14) 0.09764(12) 0.0223(4) Uani 1 1 d .
O4 O 0.13110(19) 0.15797(14) 0.20090(13) 0.0241(4) Uani 1 1 d .
O6 O 0.1545(2) 0.27659(18) -0.10151(14) 0.0391(5) Uani 1 1 d .
O8 O 0.1586(2) 0.63102(17) 0.08973(16) 0.0439(5) Uani 1 1 d .
O7 O 0.5700(2) 0.4751(2) 0.10940(15) 0.0448(5) Uani 1 1 d .
O5 O -0.1267(2) 0.3200(2) 0.13423(17) 0.0498(6) Uani 1 1 d .
C13 C 0.5617(3) 0.5713(2) 0.36957(17) 0.0204(5) Uani 1 1 d .
C28 C 0.1810(3) 0.3230(2) -0.01690(19) 0.0239(5) Uani 1 1 d .
C1 C 0.2636(3) 0.6970(2) 0.43529(17) 0.0204(5) Uani 1 1 d .
C6 C 0.4022(3) 0.7708(2) 0.44179(18) 0.0210(5) Uani 1 1 d .
C12 C 0.6647(3) 0.5017(2) 0.36739(18) 0.0240(5) Uani 1 1 d .
H12 H 0.639605 0.430064 0.381889 0.029 Uiso 1 1 calc R
C8 C 0.5949(3) 0.6785(2) 0.35242(17) 0.0208(5) Uani 1 1 d .
C5 C 0.4604(3) 0.8598(2) 0.53177(19) 0.0245(5) Uani 1 1 d .
H5 H 0.554673 0.912392 0.539023 0.029 Uiso 1 1 calc R
C27 C -0.0013(3) 0.3501(2) 0.13425(19) 0.0280(6) Uani 1 1 d .
C19 C 0.3560(3) -0.0338(2) 0.12103(17) 0.0232(5) Uani 1 1 d .
C14 C 0.4287(3) 0.0736(2) 0.11707(17) 0.0218(5) Uani 1 1 d .
C21 C 0.1534(3) -0.0274(2) 0.22295(18) 0.0225(5) Uani 1 1 d .
C9 C 0.7371(3) 0.7116(2) 0.32812(18) 0.0259(5) Uani 1 1 d .
H9 H 0.763621 0.783654 0.314680 0.031 Uiso 1 1 calc R
C26 C 0.1372(3) 0.0837(2) 0.26310(19) 0.0228(5) Uani 1 1 d .
C20 C 0.1859(3) -0.0661(2) 0.11756(18) 0.0261(5) Uani 1 1 d .
H20A H 0.131055 -0.029734 0.071616 0.031 Uiso 1 1 calc R
H20B H 0.147986 -0.150345 0.089963 0.031 Uiso 1 1 calc R
C30 C 0.1829(3) 0.5487(2) 0.10488(19) 0.0266(6) Uani 1 1 d .
C2 C 0.1840(3) 0.7072(2) 0.51294(18) 0.0236(5) Uani 1 1 d .
H2 H 0.089835 0.654708 0.505988 0.028 Uiso 1 1 calc R
C29 C 0.4497(3) 0.4522(2) 0.12371(18) 0.0269(6) Uani 1 1 d .
C15 C 0.5842(3) 0.1058(2) 0.12457(18) 0.0270(6) Uani 1 1 d .
H15 H 0.629882 0.180201 0.121704 0.032 Uiso 1 1 calc R
C11 C 0.8045(3) 0.5373(2) 0.3439(2) 0.0300(6) Uani 1 1 d .
H11 H 0.876117 0.490153 0.341962 0.036 Uiso 1 1 calc R
C25 C 0.1202(3) 0.1240(2) 0.36202(19) 0.0258(6) Uani 1 1 d .
H25 H 0.110729 0.200587 0.387265 0.031 Uiso 1 1 calc R
C22 C 0.1490(3) -0.0983(2) 0.28684(19) 0.0251(5) Uani 1 1 d .
H22 H 0.159138 -0.174814 0.261964 0.030 Uiso 1 1 calc R
C18 C 0.4485(3) -0.1103(2) 0.13241(19) 0.0307(6) Uani 1 1 d .
H18 H 0.402932 -0.185021 0.134730 0.037 Uiso 1 1 calc R
C7 C 0.4848(3) 0.7572(2) 0.35436(18) 0.0241(5) Uani 1 1 d .
H7A H 0.542598 0.834125 0.356214 0.029 Uiso 1 1 calc R
H7B H 0.407109 0.727857 0.289765 0.029 Uiso 1 1 calc R
C23 C 0.1302(3) -0.0601(2) 0.3859(2) 0.0263(6) Uani 1 1 d .
H23 H 0.126339 -0.110475 0.427832 0.032 Uiso 1 1 calc R
C10 C 0.8399(3) 0.6415(2) 0.3233(2) 0.0304(6) Uani 1 1 d .
H10 H 0.935134 0.665352 0.305664 0.037 Uiso 1 1 calc R
C24 C 0.1171(3) 0.0517(2) 0.4237(2) 0.0274(6) Uani 1 1 d .
H24 H 0.106047 0.078535 0.492007 0.033 Uiso 1 1 calc R
C3 C 0.2457(3) 0.7964(2) 0.60153(19) 0.0276(6) Uani 1 1 d .
H3 H 0.193494 0.805346 0.656280 0.033 Uiso 1 1 calc R
C16 C 0.6733(3) 0.0283(3) 0.13637(19) 0.0335(7) Uani 1 1 d .
H16 H 0.780837 0.049152 0.141657 0.040 Uiso 1 1 calc R
C4 C 0.3825(3) 0.8723(2) 0.61050(19) 0.0279(6) Uani 1 1 d .
H4 H 0.423331 0.933516 0.671157 0.034 Uiso 1 1 calc R
C17 C 0.6048(3) -0.0795(3) 0.14037(19) 0.0355(7) Uani 1 1 d .
H17 H 0.665429 -0.132834 0.148651 0.043 Uiso 1 1 calc R

loop_
_atom_site_aniso_label
_atom_site_aniso_U_11
_atom_site_aniso_U_22
_atom_site_aniso_U_33
_atom_site_aniso_U_23
_atom_site_aniso_U_13
_atom_site_aniso_U_12
Mo1 0.01866(11) 0.01420(10) 0.01718(10) 0.00480(8) 0.00311(8) 0.00435(8)
P2 0.0239(3) 0.0162(3) 0.0193(3) 0.0061(2) 0.0064(3) 0.0068(3)
P1 0.0179(3) 0.0179(3) 0.0182(3) 0.0047(2) 0.0041(2) 0.0058(2)
F2 0.0293(8) 0.0230(8) 0.0211(7) 0.0057(6) 0.0016(6) 0.0085(6)
F1 0.0253(8) 0.0298(8) 0.0271(8) 0.0115(6) 0.0101(6) 0.0045(6)
O2 0.0168(8) 0.0231(9) 0.0193(8) 0.0074(7) 0.0034(6) 0.0072(7)
O1 0.0203(9) 0.0235(9) 0.0202(8) 0.0009(7) 0.0001(7) 0.0097(7)
O3 0.0307(9) 0.0180(9) 0.0216(8) 0.0063(7) 0.0095(7) 0.0099(7)
O4 0.0249(9) 0.0223(9) 0.0308(9) 0.0137(8) 0.0096(7) 0.0080(7)
O6 0.0444(12) 0.0451(13) 0.0213(10) -0.0011(9) 0.0040(9) 0.0117(10)
O8 0.0584(14) 0.0256(11) 0.0487(13) 0.0169(10) -0.0024(10) 0.0153(10)
O7 0.0276(11) 0.0711(16) 0.0342(11) 0.0159(11) 0.0102(9) 0.0034(11)
O5 0.0252(11) 0.0584(15) 0.0603(15) 0.0138(12) 0.0115(10) -0.0016(10)
C13 0.0168(11) 0.0270(13) 0.0152(11) 0.0033(10) 0.0020(9) 0.0047(10)
C28 0.0242(13) 0.0230(13) 0.0261(13) 0.0083(11) 0.0063(10) 0.0066(11)
C1 0.0248(13) 0.0182(12) 0.0193(11) 0.0037(9) 0.0014(10) 0.0121(10)
C6 0.0237(12) 0.0215(13) 0.0215(12) 0.0076(10) 0.0047(10) 0.0126(10)
C12 0.0242(13) 0.0271(14) 0.0208(12) 0.0059(10) 0.0019(10) 0.0101(11)
C8 0.0213(12) 0.0247(13) 0.0158(11) 0.0038(10) 0.0027(9) 0.0074(10)
C5 0.0212(12) 0.0219(13) 0.0289(13) 0.0050(11) 0.0014(10) 0.0076(10)
C27 0.0300(15) 0.0244(14) 0.0259(13) 0.0040(11) 0.0033(11) 0.0040(12)
C19 0.0355(14) 0.0203(13) 0.0161(11) 0.0039(10) 0.0094(10) 0.0100(11)
C14 0.0327(14) 0.0202(12) 0.0150(11) 0.0028(9) 0.0083(10) 0.0124(11)
C21 0.0194(12) 0.0210(13) 0.0267(13) 0.0069(10) 0.0057(10) 0.0028(10)
C9 0.0234(13) 0.0298(14) 0.0223(12) 0.0054(11) 0.0055(10) 0.0034(11)
C26 0.0194(12) 0.0218(13) 0.0317(13) 0.0134(11) 0.0090(10) 0.0046(10)
C20 0.0361(15) 0.0166(12) 0.0236(13) 0.0040(10) 0.0069(11) 0.0031(11)
C30 0.0276(14) 0.0246(14) 0.0229(13) 0.0043(11) -0.0020(11) 0.0040(11)
C2 0.0219(13) 0.0271(14) 0.0246(13) 0.0082(11) 0.0054(10) 0.0106(11)
C29 0.0295(14) 0.0304(15) 0.0196(12) 0.0083(11) 0.0019(10) 0.0052(12)
C15 0.0324(14) 0.0282(14) 0.0223(13) 0.0043(11) 0.0119(11) 0.0100(12)
C11 0.0191(13) 0.0370(16) 0.0324(14) 0.0031(12) 0.0017(11) 0.0152(12)
C25 0.0268(13) 0.0216(13) 0.0344(14) 0.0081(11) 0.0176(11) 0.0096(11)
C22 0.0263(13) 0.0167(12) 0.0339(14) 0.0086(11) 0.0086(11) 0.0046(10)
C18 0.0534(18) 0.0234(14) 0.0220(13) 0.0069(11) 0.0148(12) 0.0187(13)
C7 0.0261(13) 0.0259(13) 0.0247(13) 0.0109(11) 0.0085(10) 0.0089(11)
C23 0.0250(13) 0.0279(14) 0.0327(14) 0.0166(11) 0.0112(11) 0.0074(11)
C10 0.0178(13) 0.0419(17) 0.0304(14) 0.0067(12) 0.0074(11) 0.0069(12)
C24 0.0273(14) 0.0291(14) 0.0305(14) 0.0113(11) 0.0151(11) 0.0070(11)
C3 0.0310(14) 0.0361(15) 0.0198(12) 0.0071(11) 0.0064(11) 0.0177(12)
C16 0.0313(15) 0.0500(19) 0.0232(13) 0.0060(12) 0.0127(11) 0.0196(14)
C4 0.0310(14) 0.0283(14) 0.0199(12) -0.0022(11) -0.0015(10) 0.0134(12)
C17 0.0513(19) 0.0437(18) 0.0227(13) 0.0097(12) 0.0141(13) 0.0330(15)

loop_
_atom_type_symbol
_atom_type_description
_atom_type_scat_dispersion_real
_atom_type_scat_dispersion_imag
_atom_type_scat_source
C C 0.0033 0.0016 'International Tables Vol C Tables 4.2.6.8 and 6.1.1.4'
H H 0.0000 0.0000 'International Tables Vol C Tables 4.2.6.8 and 6.1.1.4'
F F 0.0171 0.0103 'International Tables Vol C Tables 4.2.6.8 and 6.1.1.4'
Mo Mo -1.6832 0.6857 'International Tables Vol C Tables 4.2.6.8 and 6.1.1.4'
O O 0.0106 0.0060 'International Tables Vol C Tables 4.2.6.8 and 6.1.1.4'
P P 0.1023 0.0942 'International Tables Vol C Tables 4.2.6.8 and 6.1.1.4'

loop_
_geom_angle_atom_site_label_1
_geom_angle_atom_site_label_2
_geom_angle_atom_site_label_3
_geom_angle
P2 Mo1 P1 87.83(2)
C28 Mo1 P2 91.75(7)
C28 Mo1 P1 176.79(7)
C28 Mo1 C27 89.27(10)
C28 Mo1 C29 86.40(10)
C27 Mo1 P2 89.93(8)
C27 Mo1 P1 87.54(7)
C27 Mo1 C29 175.67(10)
C30 Mo1 P2 177.59(7)
C30 Mo1 P1 89.77(7)
C30 Mo1 C28 90.63(10)
C30 Mo1 C27 89.76(10)
C30 Mo1 C29 90.56(10)
C29 Mo1 P2 89.93(7)
C29 Mo1 P1 96.78(7)
F2 P2 Mo1 117.80(6)
F2 P2 O3 99.76(8)
F2 P2 O4 99.67(9)
O3 P2 Mo1 116.39(6)
O3 P2 O4 106.42(9)
O4 P2 Mo1 114.50(7)
F1 P1 Mo1 115.71(6)
F1 P1 O2 94.75(8)
F1 P1 O1 99.45(8)
O2 P1 Mo1 124.92(6)
O2 P1 O1 102.40(9)
O1 P1 Mo1 115.13(6)
C13 O2 P1 122.40(14)
C1 O1 P1 121.12(14)
C14 O3 P2 127.35(14)
C26 O4 P2 126.25(15)
C12 C13 O2 116.2(2)
C12 C13 C8 122.6(2)
C8 C13 O2 121.1(2)
O6 C28 Mo1 178.9(2)
C6 C1 O1 117.8(2)
C2 C1 O1 118.9(2)
C2 C1 C6 123.3(2)
C1 C6 C5 117.1(2)
C1 C6 C7 121.5(2)
C5 C6 C7 121.4(2)
C13 C12 H12 120.4
C11 C12 C13 119.3(2)
C11 C12 H12 120.4
C13 C8 C9 116.6(2)
C13 C8 C7 124.0(2)
C9 C8 C7 119.4(2)
C6 C5 H5 119.6
C4 C5 C6 120.8(2)
C4 C5 H5 119.6
O5 C27 Mo1 179.8(3)
C14 C19 C20 122.2(2)
C14 C19 C18 116.7(2)
C18 C19 C20 121.0(2)
C19 C14 O3 120.0(2)
C15 C14 O3 117.1(2)
C15 C14 C19 122.8(2)
C26 C21 C20 121.5(2)
C22 C21 C26 116.8(2)
C22 C21 C20 121.6(2)
C8 C9 H9 119.3
C10 C9 C8 121.4(2)
C10 C9 H9 119.3
C21 C26 O4 120.0(2)
C25 C26 O4 117.4(2)
C25 C26 C21 122.6(2)
C19 C20 H20A 109.5
C19 C20 H20B 109.5
C21 C20 C19 110.7(2)
C21 C20 H20A 109.5
C21 C20 H20B 109.5
H20A C20 H20B 108.1
O8 C30 Mo1 178.7(2)
C1 C2 H2 121.0
C1 C2 C3 118.1(2)
C3 C2 H2 121.0
O7 C29 Mo1 174.5(2)
C14 C15 H15 120.4
C14 C15 C16 119.2(3)
C16 C15 H15 120.4
C12 C11 H11 120.1
C10 C11 C12 119.9(2)
C10 C11 H11 120.1
C26 C25 H25 120.4
C24 C25 C26 119.2(2)
C24 C25 H25 120.4
C21 C22 H22 119.2
C23 C22 C21 121.6(2)
C23 C22 H22 119.2
C19 C18 H18 119.3
C17 C18 C19 121.3(3)
C17 C18 H18 119.3
C6 C7 C8 116.2(2)
C6 C7 H7A 108.2
C6 C7 H7B 108.2
C8 C7 H7A 108.2
C8 C7 H7B 108.2
H7A C7 H7B 107.4
C22 C23 H23 120.0
C22 C23 C24 119.9(2)
C24 C23 H23 120.0
C9 C10 H10 119.9
C11 C10 C9 120.2(2)
C11 C10 H10 119.9
C25 C24 C23 119.9(2)
C25 C24 H24 120.1
C23 C24 H24 120.1
C2 C3 H3 119.8
C4 C3 C2 120.4(2)
C4 C3 H3 119.8
C15 C16 H16 120.2
C17 C16 C15 119.5(3)
C17 C16 H16 120.2
C5 C4 H4 119.8
C3 C4 C5 120.4(2)
C3 C4 H4 119.8
C18 C17 H17 119.8
C16 C17 C18 120.4(2)
C16 C17 H17 119.8

loop_
_geom_bond_atom_site_label_1
_geom_bond_atom_site_label_2
_geom_bond_distance
Mo1 P2 2.3968(6)
Mo1 P1 2.4037(6)
Mo1 C28 2.032(2)
Mo1 C27 2.038(3)
Mo1 C30 2.015(3)
Mo1 C29 2.063(3)
P2 F2 1.5741(14)
P2 O3 1.5943(16)
P2 O4 1.6018(17)
P1 F1 1.5758(14)
P1 O2 1.6006(16)
P1 O1 1.6065(16)
O2 C13 1.408(3)
O1 C1 1.414(3)
O3 C14 1.414(3)
O4 C26 1.408(3)
O6 C28 1.136(3)
O8 C30 1.140(3)
O7 C29 1.139(3)
O5 C27 1.132(3)
C13 C12 1.382(3)
C13 C8 1.390(3)
C1 C6 1.389(3)
C1 C2 1.380(3)
C6 C5 1.396(3)
C6 C7 1.512(3)
C12 H12 0.9500
C12 C11 1.382(3)
C8 C9 1.400(3)
C8 C7 1.518(3)
C5 H5 0.9500
C5 C4 1.383(3)
C19 C14 1.388(3)
C19 C20 1.514(3)
C19 C18 1.396(3)
C14 C15 1.376(3)
C21 C26 1.393(3)
C21 C20 1.513(3)
C21 C22 1.390(3)
C9 H9 0.9500
C9 C10 1.384(4)
C26 C25 1.381(3)
C20 H20A 0.9900
C20 H20B 0.9900
C2 H2 0.9500
C2 C3 1.389(3)
C15 H15 0.9500
C15 C16 1.387(4)
C11 H11 0.9500
C11 C10 1.378(4)
C25 H25 0.9500
C25 C24 1.379(3)
C22 H22 0.9500
C22 C23 1.384(3)
C18 H18 0.9500
C18 C17 1.381(4)
C7 H7A 0.9900
C7 H7B 0.9900
C23 H23 0.9500
C23 C24 1.387(3)
C10 H10 0.9500
C24 H24 0.9500
C3 H3 0.9500
C3 C4 1.380(4)
C16 H16 0.9500
C16 C17 1.381(4)
C4 H4 0.9500
C17 H17 0.9500
